data_9012848
loop_
_publ_author_name
'Range, K. J.'
'Wildenauer, M.'
'Heyns, A. M.'

_publ_section_title
;
 Extrem kurze nichtbindende sauerstoff-sauerstoff-abstaende: Die
 kristallstrukturen von NbBO4, NaNb3O8 und NaTa3O8
 Note: data from ICSD
;
_journal_name_full 'Angewandte Chemie'
_journal_page_first 973
_journal_page_last 975
_journal_paper_doi 10.1002/ange.19881000721
_journal_volume 100
_journal_year 1988
_chemical_formula_structural NaTa3O8
_chemical_formula_sum 'Na O8 Ta3'
_space_group_IT_number 72
_symmetry_space_group_name_Hall '-I 2 2c'
_symmetry_space_group_name_H-M 'I b a m'
_cell_angle_alpha 90
_cell_angle_beta 90
_cell_angle_gamma 90
_cell_length_a 7.242
_cell_length_b 10.462
_cell_length_c 7.001
_cell_formula_units_Z 4
_cell_volume 530.436
_database_code_amcsd 0011991
_exptl_crystal_density_diffrn 8.688
_cod_original_formula_sum 'Na Ta3 O8'
_cod_database_code 9012848
_amcsd_formula_title NaTa3O8

loop_
_space_group_symop_operation_xyz
x,y,z
1/2+x,1/2+y,1/2+z
x,-y,1/2+z
1/2+x,1/2-y,+z
-x,y,1/2-z
1/2-x,1/2+y,-z
-x,y,1/2+z
1/2-x,1/2+y,+z
x,-y,1/2-z
1/2+x,1/2-y,-z
x,y,-z
1/2+x,1/2+y,1/2-z
-x,-y,z
1/2-x,1/2-y,1/2+z
-x,-y,-z
1/2-x,1/2-y,1/2-z

loop_
_atom_site_aniso_label
_atom_site_aniso_U_11
_atom_site_aniso_U_22
_atom_site_aniso_U_33
_atom_site_aniso_U_12
_atom_site_aniso_U_13
_atom_site_aniso_U_23
Na 0.05360 0.02420 0.03850 0.00000 0.00000 0.00000
Ta1 0.00270 0.00200 0.00170 0.00000 0.00000 0.00000
Ta2 0.00240 0.00290 0.00290 0.00000 0.00000 0.00070
O1 0.00200 0.00720 0.01340 0.00000 0.00000 -0.00060
O2 0.00080 0.00540 0.00640 0.00000 0.00000 -0.00140
O3 0.00690 0.00560 0.00580 0.00070 0.00110 0.00200

loop_
_atom_site_label
_atom_site_fract_x
_atom_site_fract_y
_atom_site_fract_z
Na 0.00000 0.00000 0.25000
Ta1 0.00000 0.50000 0.75000
Ta2 0.23850 0.26420 0.00000
O1 0.99020 0.17420 0.00000
O2 0.11830 0.43220 0.00000
O3 0.19260 0.35700 0.29710

loop_
_cod_related_entry_id
_cod_related_entry_database
_cod_related_entry_code
1 AMCSD 0011991
